data_7036572
loop_
_publ_author_name
'Caballo, Jorge'
'Gre\~no, Maider'
'Mena, Miguel'
'P\'erez-Redondo, Adri\'an'
'Y\'elamos, Carlos'

_publ_section_title
;
 Homo and heteropolymetallic Group 4 molecular nitrides.
;
_journal_issue 41
_journal_name_full 'Dalton transactions (Cambridge, England : 2003)'
_journal_page_first 18145
_journal_page_last 18157
_journal_paper_doi 10.1039/c5dt02836a
_journal_volume 44
_journal_year 2015
_chemical_compound_source 'synthesis as described'
_chemical_formula_moiety 'C30 H47 Cl3 N4 Ti3 Zr, C12 H24 K O6, 7(C6 H6)'
_chemical_formula_sum 'C84 H113 Cl3 K N4 O6 Ti3 Zr'
_chemical_formula_weight 1655.15
_chemical_name_systematic
;
 ?
;
_chemical_properties_physical 'Air-sensitive, Moisture-sensitive, Oxygen-sensitive'
_space_group_IT_number 147
_symmetry_cell_setting trigonal
_symmetry_Int_Tables_number 147
_symmetry_space_group_name_Hall '-P 3'
_symmetry_space_group_name_H-M 'P -3'
_atom_sites_solution_hydrogens geom
_atom_sites_solution_primary direct
_atom_sites_solution_secondary difmap
_audit_conform_dict_location ftp://ftp.iucr.org/pub/cif_core.dic
_audit_conform_dict_name cif_core.dic
_audit_conform_dict_version 2.3
_audit_creation_date 2013-11-08T11:24:10-00:00
_audit_creation_method 'WinGX routine CIF_UPDATE'
_audit_update_record
;
2015-08-26 deposited with the CCDC.
2015-09-16 downloaded from the CCDC.
;
_cell_angle_alpha 90
_cell_angle_beta 90
_cell_angle_gamma 120
_cell_formula_units_Z 2
_cell_length_a 16.515(2)
_cell_length_b 16.515(2)
_cell_length_c 17.886(3)
_cell_measurement_reflns_used 58
_cell_measurement_temperature 200(2)
_cell_measurement_theta_max 27
_cell_measurement_theta_min 3
_cell_measurement_wavelength 0.71073
_cell_volume 4224.7(10)
_computing_cell_refinement 'Dirax/lsq (Duisenberg & Schreurs, 1989-2000)'
_computing_data_collection 'Collect (Bruker AXS BV, 1997-2004)'
_computing_data_reduction 'EvalCCD (Duisenberg & Schreurs 1990-2000)'
_computing_molecular_graphics 'Ortep-3 for Windows (Farrugia, 1997)'
_computing_publication_material 'WinGX publication routines (Farrugia, 1999)'
_computing_structure_refinement 'SHELXL-97 (Sheldrick, 1997)'
_computing_structure_solution 'SHELXS-86 (Sheldrick, 1986)'
_diffrn_ambient_temperature 200(2)
_diffrn_detector 'CCD plate'
_diffrn_detector_area_resol_mean 9
_diffrn_measured_fraction_theta_full 0.997
_diffrn_measured_fraction_theta_max 0.997
_diffrn_measurement_device '95mm CCD camera on \k-goniostat'
_diffrn_measurement_device_type KappaCCD
_diffrn_measurement_method 'CCD rotation images, thick slices'
_diffrn_orient_matrix_type X=UH
_diffrn_orient_matrix_UB_11 0.01
_diffrn_orient_matrix_UB_12 0
_diffrn_orient_matrix_UB_13 0
_diffrn_orient_matrix_UB_21 0
_diffrn_orient_matrix_UB_22 0.01
_diffrn_orient_matrix_UB_23 0
_diffrn_orient_matrix_UB_31 0
_diffrn_orient_matrix_UB_32 0
_diffrn_orient_matrix_UB_33 0.01
_diffrn_radiation_monochromator graphite
_diffrn_radiation_probe x-ray
_diffrn_radiation_type MoK\a
_diffrn_radiation_wavelength 0.71073
_diffrn_reflns_av_R_equivalents 0.1152
_diffrn_reflns_av_unetI/netI 0.0573
_diffrn_reflns_limit_h_max 21
_diffrn_reflns_limit_h_min -21
_diffrn_reflns_limit_k_max 20
_diffrn_reflns_limit_k_min -21
_diffrn_reflns_limit_l_max 21
_diffrn_reflns_limit_l_min -23
_diffrn_reflns_number 51159
_diffrn_reflns_reduction_process
;
 Scaled and merged with SORTAV
 R.H. Blessing, (1987) Cryst. Rev. 1, 3-58
 R.H. Blessing, (1989) J. Appl. Cryst. 22, 396-397
;
_diffrn_reflns_theta_full 27.51
_diffrn_reflns_theta_max 27.51
_diffrn_reflns_theta_min 3.07
_diffrn_source 'Enraf Nonius FR590'
_exptl_absorpt_coefficient_mu 0.589
_exptl_absorpt_correction_T_max 1.005
_exptl_absorpt_correction_T_min 0.746
_exptl_absorpt_correction_type multi-scan
_exptl_absorpt_process_details
;
 R.H. Blessing, Acta Cryst. (1995), A51, 33-38
;
_exptl_crystal_colour 'dark green'
_exptl_crystal_density_diffrn 1.301
_exptl_crystal_density_method 'not measured'
_exptl_crystal_description prism
_exptl_crystal_F_000 1738
_exptl_crystal_recrystallization_method 'Re-crystallisation from solvent: Benzene'
_exptl_crystal_size_max 0.27
_exptl_crystal_size_mid 0.25
_exptl_crystal_size_min 0.12
_platon_squeeze_details
;
Compound 10 crystallized with seven molecules of benzene, which were found in the difference Fourier map 
(two and 1/3 of benzene molecules per asymmetric unit), but it was not possible to get a chemically 
sensible model for one of them, so the Squeeze procedure was employed to its contribution to 
the structure factors.
;
_refine_diff_density_max 0.372
_refine_diff_density_min -0.498
_refine_diff_density_rms 0.1
_refine_ls_extinction_method none
_refine_ls_goodness_of_fit_ref 1.15
_refine_ls_hydrogen_treatment constr
_refine_ls_matrix_type full
_refine_ls_number_parameters 294
_refine_ls_number_reflns 6488
_refine_ls_number_restraints 12
_refine_ls_restrained_S_all 1.161
_refine_ls_R_factor_all 0.0905
_refine_ls_R_factor_gt 0.0658
_refine_ls_shift/su_max 0.006
_refine_ls_shift/su_mean 0
_refine_ls_structure_factor_coef Fsqd
_refine_ls_weighting_details 'calc w=1/[\s^2^(Fo^2^)+(0.0323P)^2^+5.8711P] where P=(Fo^2^+2Fc^2^)/3'
_refine_ls_weighting_scheme calc
_refine_ls_wR_factor_gt 0.119
_refine_ls_wR_factor_ref 0.1284
_reflns_number_gt 5156
_reflns_number_total 6488
_reflns_threshold_expression >2sigma(I)
_cod_data_source_file c5dt02836a2.cif
_cod_data_source_block 15
_cod_depositor_comments 'Adding full bibliography for 7036569--7036572.cif.'
_cod_database_code 7036572

loop_
_symmetry_equiv_pos_as_xyz
'x, y, z'
'-y, x-y, z'
'-x+y, -x, z'
'-x, -y, -z'
'y, -x+y, -z'
'x-y, x, -z'

loop_
_atom_site_label
_atom_site_type_symbol
_atom_site_fract_x
_atom_site_fract_y
_atom_site_fract_z
_atom_site_U_iso_or_equiv
_atom_site_adp_type
_atom_site_occupancy
_atom_site_symmetry_multiplicity
_atom_site_calc_flag
_atom_site_refinement_flags
C1 C 0.5445(3) 0.8919(3) -0.0696(2) 0.0397(9) Uani 1 1 d .
H1A H 0.5446 0.8878 -0.0144 0.048 Uiso 1 1 calc R
H1B H 0.5846 0.9582 -0.0843 0.048 Uiso 1 1 calc R
C2 C 0.4143(3) 0.9148(3) -0.0730(2) 0.0397(9) Uani 1 1 d .
H2A H 0.4552 0.98 -0.0901 0.048 Uiso 1 1 calc R
H2B H 0.4103 0.915 -0.0177 0.048 Uiso 1 1 calc R
C3 C 0.5568(3) 0.6807(3) -0.1063(2) 0.0435(9) Uani 1 1 d .
H3A H 0.6239 0.7057 -0.0954 0.052 Uiso 1 1 calc R
H3B H 0.5484 0.6772 -0.1612 0.052 Uiso 1 1 calc R
C4 C 0.5808(3) 0.8336(3) -0.1033(2) 0.0443(9) Uani 1 1 d .
H4A H 0.5758 0.8337 -0.1585 0.053 Uiso 1 1 calc R
H4B H 0.6475 0.8596 -0.0901 0.053 Uiso 1 1 calc R
C11 C 0.4133(3) 0.8876(2) 0.44148(18) 0.0330(8) Uani 1 1 d .
C12 C 0.3676(2) 0.9086(2) 0.38432(19) 0.0317(8) Uani 1 1 d .
C13 C 0.4257(3) 0.9394(2) 0.32119(19) 0.0324(8) Uani 1 1 d .
C14 C 0.5084(3) 0.9376(2) 0.3379(2) 0.0340(8) Uani 1 1 d .
C15 C 0.5011(3) 0.9064(2) 0.41302(19) 0.0338(8) Uani 1 1 d .
C16 C 0.3799(3) 0.8544(3) 0.5195(2) 0.0521(11) Uani 1 1 d .
H16A H 0.4161 0.9052 0.5549 0.078 Uiso 1 1 calc R
H16B H 0.3881 0.801 0.531 0.078 Uiso 1 1 calc R
H16C H 0.3135 0.8355 0.5234 0.078 Uiso 1 1 calc R
C17 C 0.2748(3) 0.9052(3) 0.3903(3) 0.0520(11) Uani 1 1 d .
H17A H 0.2848 0.9688 0.3879 0.078 Uiso 1 1 calc R
H17B H 0.245 0.8763 0.4379 0.078 Uiso 1 1 calc R
H17C H 0.2343 0.8681 0.3489 0.078 Uiso 1 1 calc R
C18 C 0.4043(3) 0.9730(3) 0.2493(2) 0.0508(11) Uani 1 1 d .
H18A H 0.3421 0.9262 0.2314 0.076 Uiso 1 1 calc R
H18B H 0.4512 0.9824 0.2115 0.076 Uiso 1 1 calc R
H18C H 0.4057 1.0322 0.2584 0.076 Uiso 1 1 calc R
C19 C 0.5900(3) 0.9672(3) 0.2864(3) 0.0546(11) Uani 1 1 d .
H19A H 0.6316 1.035 0.2902 0.082 Uiso 1 1 calc R
H19B H 0.5675 0.9507 0.2349 0.082 Uiso 1 1 calc R
H19C H 0.6243 0.9353 0.3005 0.082 Uiso 1 1 calc R
C20 C 0.5742(3) 0.8993(3) 0.4572(3) 0.0588(13) Uani 1 1 d .
H20A H 0.5466 0.8374 0.4805 0.088 Uiso 1 1 calc R
H20B H 0.5987 0.9475 0.4961 0.088 Uiso 1 1 calc R
H20C H 0.6252 0.9084 0.4239 0.088 Uiso 1 1 calc R
Cl1 Cl 0.18969(6) 0.60199(7) 0.11490(5) 0.0407(2) Uani 1 1 d .
K1 K 0.3333 0.6667 -0.03814(7) 0.0334(3) Uani 1 3 d S
N1 N 0.3333 0.6667 0.4007(2) 0.0222(9) Uani 1 3 d S
N11 N 0.27129(17) 0.71689(17) 0.27894(13) 0.0225(5) Uani 1 1 d .
H11 H 0.2366 0.7449 0.2654 0.027 Uiso 0.67 1 calc PR
O1 O 0.45183(17) 0.85774(17) -0.09608(14) 0.0383(6) Uani 1 1 d .
O2 O 0.52722(17) 0.74041(17) -0.07564(13) 0.0366(6) Uani 1 1 d .
Ti1 Ti 0.38396(4) 0.77990(4) 0.34298(3) 0.02224(14) Uani 1 1 d .
Zr1 Zr 0.3333 0.6667 0.19709(3) 0.02567(14) Uani 1 3 d S
C103 C 0.8322(3) 0.9408(3) 0.1346(2) 0.0544(11) Uani 1 1 d D
H103 H 0.8896 0.9896 0.1538 0.065 Uiso 1 1 calc R
C101 C 0.7491(3) 0.8120(3) 0.0515(2) 0.0568(12) Uani 1 1 d D
H101 H 0.7493 0.7722 0.0132 0.068 Uiso 1 1 calc R
C115 C 0.8613(3) 0.9925(3) 0.6771(2) 0.0631(13) Uani 1 1 d D
H115 H 0.9147 1.0474 0.695 0.076 Uiso 1 1 calc R
C110 C 0.7875(3) 0.9384(3) 0.7247(2) 0.0588(12) Uani 1 1 d D
H110 H 0.7903 0.9564 0.7755 0.071 Uiso 1 1 calc R
C104 C 0.7485(3) 0.9273(3) 0.1624(3) 0.0580(12) Uani 1 1 d D
H104 H 0.7483 0.9673 0.2005 0.07 Uiso 1 1 calc R
C102 C 0.8324(3) 0.8831(3) 0.0787(2) 0.0542(11) Uani 1 1 d D
H102 H 0.89 0.8926 0.0591 0.065 Uiso 1 1 calc R
C100 C 0.6654(3) 0.7983(3) 0.0796(2) 0.0612(12) Uani 1 1 d D
H100 H 0.6079 0.7491 0.0608 0.073 Uiso 1 1 calc R
C114 C 0.8564(3) 0.9658(3) 0.6034(2) 0.0651(13) Uani 1 1 d D
H114 H 0.9066 1.0023 0.5703 0.078 Uiso 1 1 calc R
C111 C 0.7105(3) 0.8589(3) 0.6989(2) 0.0657(13) Uani 1 1 d D
H111 H 0.6605 0.822 0.7321 0.079 Uiso 1 1 calc R
C113 C 0.7787(3) 0.8862(3) 0.5777(3) 0.0709(15) Uani 1 1 d D
H113 H 0.7755 0.8683 0.5269 0.085 Uiso 1 1 calc R
C105 C 0.6653(3) 0.8562(3) 0.1351(3) 0.0632(13) Uani 1 1 d D
H105 H 0.6078 0.847 0.1546 0.076 Uiso 1 1 calc R
C112 C 0.7054(4) 0.8324(4) 0.6254(2) 0.0760(16) Uani 1 1 d D
H112 H 0.6519 0.7776 0.6075 0.091 Uiso 1 1 calc R

loop_
_atom_site_aniso_label
_atom_site_aniso_U_11
_atom_site_aniso_U_22
_atom_site_aniso_U_33
_atom_site_aniso_U_23
_atom_site_aniso_U_13
_atom_site_aniso_U_12
C1 0.034(2) 0.035(2) 0.041(2) 0.0014(16) 0.0040(16) 0.0109(17)
C2 0.045(2) 0.0306(19) 0.040(2) 0.0026(15) 0.0063(17) 0.0171(18)
C3 0.042(2) 0.052(2) 0.041(2) -0.0046(18) 0.0078(17) 0.028(2)
C4 0.039(2) 0.043(2) 0.045(2) 0.0032(17) 0.0116(17) 0.0153(19)
C11 0.047(2) 0.0231(17) 0.0271(16) -0.0084(13) -0.0014(15) 0.0158(16)
C12 0.0358(19) 0.0202(16) 0.0400(19) -0.0073(14) 0.0018(15) 0.0146(15)
C13 0.043(2) 0.0195(16) 0.0343(18) -0.0025(13) -0.0007(15) 0.0155(16)
C14 0.0343(19) 0.0188(17) 0.0401(19) -0.0044(14) 0.0033(15) 0.0068(15)
C15 0.0347(19) 0.0243(17) 0.0373(19) -0.0130(14) -0.0127(15) 0.0108(16)
C16 0.077(3) 0.043(2) 0.0311(19) -0.0061(17) 0.006(2) 0.026(2)
C17 0.048(3) 0.044(2) 0.071(3) -0.010(2) 0.004(2) 0.029(2)
C18 0.075(3) 0.036(2) 0.047(2) 0.0044(18) -0.005(2) 0.032(2)
C19 0.040(2) 0.038(2) 0.068(3) 0.002(2) 0.015(2) 0.0061(19)
C20 0.064(3) 0.047(3) 0.068(3) -0.023(2) -0.034(2) 0.029(2)
Cl1 0.0336(5) 0.0531(6) 0.0315(4) -0.0036(4) -0.0095(4) 0.0186(4)
K1 0.0335(4) 0.0335(4) 0.0332(7) 0 0 0.0168(2)
N1 0.0260(15) 0.0260(15) 0.015(2) 0 0 0.0130(7)
N11 0.0229(14) 0.0236(14) 0.0231(13) 0.0025(10) -0.0006(10) 0.0132(12)
O1 0.0383(15) 0.0359(14) 0.0390(14) -0.0039(11) 0.0017(11) 0.0173(12)
O2 0.0353(14) 0.0374(14) 0.0364(13) -0.0014(11) 0.0069(10) 0.0176(12)
Ti1 0.0250(3) 0.0190(3) 0.0211(3) -0.0027(2) -0.0005(2) 0.0098(2)
Zr1 0.0312(2) 0.0312(2) 0.0146(2) 0 0 0.01560(10)
C103 0.045(3) 0.054(3) 0.051(2) 0.004(2) -0.001(2) 0.015(2)
C101 0.080(4) 0.058(3) 0.044(2) 0.000(2) -0.003(2) 0.043(3)
C115 0.055(3) 0.071(3) 0.073(3) -0.008(3) -0.017(2) 0.038(3)
C110 0.073(3) 0.070(3) 0.044(2) -0.007(2) -0.009(2) 0.044(3)
C104 0.059(3) 0.057(3) 0.060(3) -0.011(2) 0.001(2) 0.030(2)
C102 0.050(3) 0.076(3) 0.044(2) 0.013(2) 0.006(2) 0.037(3)
C100 0.051(3) 0.059(3) 0.062(3) -0.005(2) -0.010(2) 0.018(2)
C114 0.054(3) 0.087(4) 0.064(3) 0.013(3) 0.006(2) 0.043(3)
C111 0.071(3) 0.062(3) 0.057(3) 0.007(2) 0.010(2) 0.028(3)
C113 0.081(4) 0.091(4) 0.045(3) -0.008(3) 0.002(3) 0.047(3)
C105 0.042(3) 0.078(4) 0.069(3) -0.006(3) 0.003(2) 0.029(3)
C112 0.075(4) 0.060(3) 0.068(3) -0.015(3) 0.001(3) 0.015(3)

loop_
_atom_type_symbol
_atom_type_description
_atom_type_scat_dispersion_real
_atom_type_scat_dispersion_imag
_atom_type_scat_source
C C 0.0033 0.0016 'International Tables Vol C Tables 4.2.6.8 and 6.1.1.4'
H H 0 0 'International Tables Vol C Tables 4.2.6.8 and 6.1.1.4'
Cl Cl 0.1484 0.1585 'International Tables Vol C Tables 4.2.6.8 and 6.1.1.4'
K K 0.2009 0.2494 'International Tables Vol C Tables 4.2.6.8 and 6.1.1.4'
N N 0.0061 0.0033 'International Tables Vol C Tables 4.2.6.8 and 6.1.1.4'
O O 0.0106 0.006 'International Tables Vol C Tables 4.2.6.8 and 6.1.1.4'
Ti Ti 0.2776 0.4457 'International Tables Vol C Tables 4.2.6.8 and 6.1.1.4'
Zr Zr -2.9673 0.5597 'International Tables Vol C Tables 4.2.6.8 and 6.1.1.4'

loop_
_exptl_crystal_face_index_h
_exptl_crystal_face_index_k
_exptl_crystal_face_index_l
_exptl_crystal_face_perp_dist
16 0 -1 0.164
16 -17 -1 0.15
-1 -17 0 0.172
-16 1 1 0.193
-1 1 0 0.195
1 9 0 0.182
-1 0 18 0.054
0 0 -1 0.058

loop_
_geom_angle_atom_site_label_1
_geom_angle_atom_site_label_2
_geom_angle_atom_site_label_3
_geom_angle
_geom_angle_site_symmetry_1
_geom_angle_site_symmetry_3
O1 C1 C4 108.0(3) . .
O1 C2 C3 108.2(3) . 2_665
O2 C3 C2 109.2(3) . 3_565
O2 C4 C1 108.8(3) . .
C12 C11 C15 107.4(3) . .
C12 C11 C16 128.1(4) . .
C15 C11 C16 124.4(4) . .
C12 C11 Ti1 73.33(18) . .
C15 C11 Ti1 72.64(18) . .
C16 C11 Ti1 121.1(2) . .
C13 C12 C11 108.6(3) . .
C13 C12 C17 124.7(3) . .
C11 C12 C17 126.7(3) . .
C13 C12 Ti1 73.26(19) . .
C11 C12 Ti1 72.15(18) . .
C17 C12 Ti1 123.5(2) . .
C12 C13 C14 108.4(3) . .
C12 C13 C18 125.1(4) . .
C14 C13 C18 126.5(3) . .
C12 C13 Ti1 72.68(19) . .
C14 C13 Ti1 72.09(19) . .
C18 C13 Ti1 123.4(2) . .
C13 C14 C15 107.5(3) . .
C13 C14 C19 125.7(3) . .
C15 C14 C19 126.7(4) . .
C13 C14 Ti1 73.52(19) . .
C15 C14 Ti1 72.43(19) . .
C19 C14 Ti1 121.6(2) . .
C11 C15 C14 108.1(3) . .
C11 C15 C20 124.8(4) . .
C14 C15 C20 127.0(4) . .
C11 C15 Ti1 72.65(19) . .
C14 C15 Ti1 72.78(19) . .
C20 C15 Ti1 123.0(2) . .
Zr1 Cl1 K1 88.61(3) . .
O2 K1 O2 114.75(4) 2_665 3_565
O2 K1 O2 114.75(4) 2_665 .
O2 K1 O2 114.75(4) 3_565 .
O2 K1 O1 57.48(7) 2_665 2_665
O2 K1 O1 57.54(7) 3_565 2_665
O2 K1 O1 145.94(8) . 2_665
O2 K1 O1 57.54(7) 2_665 .
O2 K1 O1 145.94(8) 3_565 .
O2 K1 O1 57.48(7) . .
O1 K1 O1 108.33(5) 2_665 .
O2 K1 O1 145.94(8) 2_665 3_565
O2 K1 O1 57.48(7) 3_565 3_565
O2 K1 O1 57.54(7) . 3_565
O1 K1 O1 108.33(5) 2_665 3_565
O1 K1 O1 108.33(5) . 3_565
O2 K1 Cl1 81.63(5) 2_665 3_565
O2 K1 Cl1 140.24(6) 3_565 3_565
O2 K1 Cl1 86.30(5) . 3_565
O1 K1 Cl1 121.48(6) 2_665 3_565
O1 K1 Cl1 73.76(5) . 3_565
O1 K1 Cl1 126.91(5) 3_565 3_565
O2 K1 Cl1 86.30(5) 2_665 .
O2 K1 Cl1 81.63(5) 3_565 .
O2 K1 Cl1 140.24(6) . .
O1 K1 Cl1 73.76(5) 2_665 .
O1 K1 Cl1 126.91(5) . .
O1 K1 Cl1 121.48(6) 3_565 .
Cl1 K1 Cl1 62.72(3) 3_565 .
O2 K1 Cl1 140.24(6) 2_665 2_665
O2 K1 Cl1 86.30(5) 3_565 2_665
O2 K1 Cl1 81.63(5) . 2_665
O1 K1 Cl1 126.91(5) 2_665 2_665
O1 K1 Cl1 121.48(6) . 2_665
O1 K1 Cl1 73.76(5) 3_565 2_665
Cl1 K1 Cl1 62.72(3) 3_565 2_665
Cl1 K1 Cl1 62.72(3) . 2_665
O2 K1 Zr1 103.47(5) 2_665 .
O2 K1 Zr1 103.47(5) 3_565 .
O2 K1 Zr1 103.47(5) . .
O1 K1 Zr1 110.59(5) 2_665 .
O1 K1 Zr1 110.59(5) . .
O1 K1 Zr1 110.59(5) 3_565 .
Cl1 K1 Zr1 36.94(2) 3_565 .
Cl1 K1 Zr1 36.94(2) . .
Cl1 K1 Zr1 36.94(2) 2_665 .
Ti1 N1 Ti1 93.89(14) . 2_665
Ti1 N1 Ti1 93.89(14) . 3_565
Ti1 N1 Ti1 93.89(14) 2_665 3_565
Ti1 N11 Ti1 90.39(10) . 2_665
Ti1 N11 Zr1 95.26(10) . .
Ti1 N11 Zr1 95.24(10) 2_665 .
C1 O1 C2 112.3(3) . .
C1 O1 K1 108.3(2) . .
C2 O1 K1 109.3(2) . .
C3 O2 C4 112.0(3) . .
C3 O2 K1 119.7(2) . .
C4 O2 K1 119.7(2) . .
N1 Ti1 N11 87.82(10) . .
N1 Ti1 N11 87.80(10) . 3_565
N11 Ti1 N11 89.41(15) . 3_565
N1 Ti1 C15 109.85(13) . .
N11 Ti1 C15 154.95(12) . .
N11 Ti1 C15 108.31(12) 3_565 .
N1 Ti1 C11 99.01(13) . .
N11 Ti1 C11 127.53(12) . .
N11 Ti1 C11 142.41(12) 3_565 .
C15 Ti1 C11 34.71(12) . .
N1 Ti1 C14 143.36(12) . .
N11 Ti1 C14 128.58(12) . .
N11 Ti1 C14 95.65(11) 3_565 .
C15 Ti1 C14 34.80(12) . .
C11 Ti1 C14 57.80(12) . .
N1 Ti1 C12 120.75(12) . .
N11 Ti1 C12 98.75(11) . .
N11 Ti1 C12 150.37(11) 3_565 .
C15 Ti1 C12 57.22(12) . .
C11 Ti1 C12 34.52(12) . .
C14 Ti1 C12 57.17(12) . .
N1 Ti1 C13 154.42(12) . .
N11 Ti1 C13 99.32(11) . .
N11 Ti1 C13 116.61(11) 3_565 .
C15 Ti1 C13 57.22(12) . .
C11 Ti1 C13 57.26(12) . .
C14 Ti1 C13 34.39(12) . .
C12 Ti1 C13 34.07(12) . .
N1 Ti1 Ti1 43.05(7) . 2_665
N11 Ti1 Ti1 44.81(7) . 2_665
N11 Ti1 Ti1 89.65(7) 3_565 2_665
C15 Ti1 Ti1 148.15(9) . 2_665
C11 Ti1 Ti1 120.29(9) . 2_665
C14 Ti1 Ti1 171.66(10) . 2_665
C12 Ti1 Ti1 116.13(9) . 2_665
C13 Ti1 Ti1 137.28(9) . 2_665
N1 Ti1 Ti1 43.05(7) . 3_565
N11 Ti1 Ti1 89.66(7) . 3_565
N11 Ti1 Ti1 44.80(7) 3_565 3_565
C15 Ti1 Ti1 115.39(9) . 3_565
C11 Ti1 Ti1 129.39(9) . 3_565
C14 Ti1 Ti1 128.02(10) . 3_565
C12 Ti1 Ti1 161.82(9) . 3_565
C13 Ti1 Ti1 159.68(9) . 3_565
Ti1 Ti1 Ti1 60 2_665 3_565
N1 Ti1 Zr1 90.59(10) . .
N11 Ti1 Zr1 44.82(7) . .
N11 Ti1 Zr1 44.82(7) 3_565 .
C15 Ti1 Zr1 146.90(9) . .
C11 Ti1 Zr1 167.79(9) . .
C14 Ti1 Zr1 117.21(9) . .
C12 Ti1 Zr1 133.37(9) . .
C13 Ti1 Zr1 111.83(8) . .
Ti1 Ti1 Zr1 62.787(10) 2_665 .
Ti1 Ti1 Zr1 62.787(10) 3_565 .
N11 Zr1 N11 79.65(10) . 3_565
N11 Zr1 N11 79.65(10) . 2_665
N11 Zr1 N11 79.65(10) 3_565 2_665
N11 Zr1 Cl1 91.78(7) . .
N11 Zr1 Cl1 171.43(7) 3_565 .
N11 Zr1 Cl1 98.85(7) 2_665 .
N11 Zr1 Cl1 98.85(7) . 3_565
N11 Zr1 Cl1 91.78(7) 3_565 3_565
N11 Zr1 Cl1 171.43(7) 2_665 3_565
Cl1 Zr1 Cl1 89.61(3) . 3_565
N11 Zr1 Cl1 171.43(7) . 2_665
N11 Zr1 Cl1 98.85(7) 3_565 2_665
N11 Zr1 Cl1 91.78(7) 2_665 2_665
Cl1 Zr1 Cl1 89.61(3) . 2_665
Cl1 Zr1 Cl1 89.61(3) 3_565 2_665
N11 Zr1 Ti1 39.92(7) . .
N11 Zr1 Ti1 39.93(7) 3_565 .
N11 Zr1 Ti1 79.57(7) 2_665 .
Cl1 Zr1 Ti1 131.53(3) . .
Cl1 Zr1 Ti1 93.84(3) 3_565 .
Cl1 Zr1 Ti1 138.67(3) 2_665 .
N11 Zr1 Ti1 39.93(7) . 2_665
N11 Zr1 Ti1 79.57(7) 3_565 2_665
N11 Zr1 Ti1 39.92(7) 2_665 2_665
Cl1 Zr1 Ti1 93.84(3) . 2_665
Cl1 Zr1 Ti1 138.67(3) 3_565 2_665
Cl1 Zr1 Ti1 131.53(3) 2_665 2_665
Ti1 Zr1 Ti1 54.43(2) . 2_665
N11 Zr1 Ti1 79.57(7) . 3_565
N11 Zr1 Ti1 39.92(7) 3_565 3_565
N11 Zr1 Ti1 39.93(7) 2_665 3_565
Cl1 Zr1 Ti1 138.67(3) . 3_565
Cl1 Zr1 Ti1 131.53(3) 3_565 3_565
Cl1 Zr1 Ti1 93.84(3) 2_665 3_565
Ti1 Zr1 Ti1 54.43(2) . 3_565
Ti1 Zr1 Ti1 54.43(2) 2_665 3_565
N11 Zr1 K1 132.31(6) . .
N11 Zr1 K1 132.31(6) 3_565 .
N11 Zr1 K1 132.31(6) 2_665 .
Cl1 Zr1 K1 54.46(2) . .
Cl1 Zr1 K1 54.46(2) 3_565 .
Cl1 Zr1 K1 54.46(2) 2_665 .
Ti1 Zr1 K1 148.127(12) . .
Ti1 Zr1 K1 148.127(12) 2_665 .
Ti1 Zr1 K1 148.127(12) 3_565 .
C104 C103 C102 119.8(4) . .
C102 C101 C100 120.2(4) . .
C114 C115 C110 119.2(4) . .
C111 C110 C115 120.4(4) . .
C105 C104 C103 120.2(4) . .
C101 C102 C103 119.9(4) . .
C105 C100 C101 119.8(4) . .
C113 C114 C115 120.1(4) . .
C110 C111 C112 120.4(4) . .
C114 C113 C112 120.5(4) . .
C104 C105 C100 120.0(4) . .
C111 C112 C113 119.4(4) . .

loop_
_geom_bond_atom_site_label_1
_geom_bond_atom_site_label_2
_geom_bond_distance
_geom_bond_site_symmetry_2
C1 O1 1.422(4) .
C1 C4 1.493(5) .
C2 O1 1.425(4) .
C2 C3 1.491(5) 2_665
C3 O2 1.411(4) .
C3 C2 1.491(5) 3_565
C4 O2 1.426(4) .
C11 C12 1.414(5) .
C11 C15 1.416(5) .
C11 C16 1.499(5) .
C11 Ti1 2.375(3) .
C12 C13 1.402(5) .
C12 C17 1.509(5) .
C12 Ti1 2.390(3) .
C13 C14 1.412(5) .
C13 C18 1.511(5) .
C13 Ti1 2.397(3) .
C14 C15 1.421(5) .
C14 C19 1.499(5) .
C14 Ti1 2.379(3) .
C15 C20 1.495(5) .
C15 Ti1 2.374(3) .
Cl1 Zr1 2.5290(9) .
Cl1 K1 3.4245(14) .
K1 O2 2.879(2) 2_665
K1 O2 2.879(2) 3_565
K1 O2 2.879(2) .
K1 O1 2.947(3) 2_665
K1 O1 2.947(3) .
K1 O1 2.947(3) 3_565
K1 Cl1 3.4245(14) 3_565
K1 Cl1 3.4245(14) 2_665
K1 Zr1 4.2074(15) .
N1 Ti1 1.923(2) .
N1 Ti1 1.923(2) 2_665
N1 Ti1 1.923(2) 3_565
N11 Ti1 1.980(3) .
N11 Ti1 1.981(2) 2_665
N11 Zr1 2.175(2) .
Ti1 N11 1.981(2) 3_565
Ti1 Ti1 2.8103(10) 2_665
Ti1 Ti1 2.8103(10) 3_565
Ti1 Zr1 3.0727(8) .
Zr1 N11 2.175(3) 3_565
Zr1 N11 2.175(3) 2_665
Zr1 Cl1 2.5290(9) 3_565
Zr1 Cl1 2.5290(9) 2_665
Zr1 Ti1 3.0727(8) 2_665
Zr1 Ti1 3.0727(8) 3_565
C103 C104 1.378(4) .
C103 C102 1.382(4) .
C101 C102 1.376(4) .
C101 C100 1.380(4) .
C115 C114 1.379(4) .
C115 C110 1.385(4) .
C110 C111 1.372(4) .
C104 C105 1.375(4) .
C100 C105 1.379(4) .
C114 C113 1.378(4) .
C111 C112 1.375(4) .
C113 C112 1.380(4) .

loop_
_platon_squeeze_void_nr
_platon_squeeze_void_average_x
_platon_squeeze_void_average_y
_platon_squeeze_void_average_z
_platon_squeeze_void_volume
_platon_squeeze_void_count_electrons
_platon_squeeze_void_content
1 0.333 0.667 0.691 175 27 ' '
2 0.667 0.333 0.309 176 27 ' '
